data_4305245
loop_
_publ_author_name
'Emerson D. Genuis'
'Joel A. Kelly'
'Malay Patel'
'Robert McDonald'
'Michael J. Ferguson'
'Grace Greidanus-Strom'

_publ_contact_author_address
; Department of Chemistry
  University of Alberta
  Edmonton, Alberta T6G 2G2
  Canada
;
_publ_contact_author_email grace.strom@kingsu.ca
_publ_contact_author_name 'Dr. Grace Greidanus-Strom'
_publ_contact_author_phone 1(780)4653500
_publ_section_title
;
Coordination Polymers from the Self-Assembly of Silver(I) Salts and Two
Nonlinear Aliphatic Dinitrile Ligands, cis-1,3-Cyclopentanedicarbonitrile
and cis-1,3-Bis(cyanomethyl)cyclopentane: Synthesis, Structures, and
Photoluminescent Properties
;
_journal_name_full 'Inorganic Chemistry'
_journal_page_first 6184
_journal_page_last 6194
_journal_paper_doi 10.1021/ic800069f
_journal_volume 47
_journal_year 2008
_chemical_formula_moiety 'C14 H16 Ag N4, Cl O4'
_chemical_formula_sum 'C14 H16 Ag Cl N4 O4'
_chemical_formula_weight 447.63
_chemical_name_systematic
;
 ?
;
_space_group_IT_number 13
_symmetry_cell_setting monoclinic
_symmetry_space_group_name_Hall '-P 2yc'
_symmetry_space_group_name_H-M 'P 1 2/c 1'
_atom_sites_solution_hydrogens geom
_atom_sites_solution_primary direct
_atom_sites_solution_secondary difmap
_audit_creation_method SHELXL-97
_cell_angle_alpha 90.00
_cell_angle_beta 95.3043(14)
_cell_angle_gamma 90.00
_cell_formula_units_Z 2
_cell_length_a 11.3146(8)
_cell_length_b 5.8353(4)
_cell_length_c 12.9236(9)
_cell_measurement_reflns_used 6439
_cell_measurement_temperature 193(2)
_cell_measurement_theta_max 26.368
_cell_measurement_theta_min 3.217
_cell_volume 849.61(10)
_computing_cell_refinement 'Bruker SAINT (Bruker, 1997)'
_computing_data_collection 'Bruker SMART (Bruker, 1997)'
_computing_data_reduction 'Bruker SAINT (Bruker, 1997)'
_computing_molecular_graphics 'Bruker SHELXTL (Bruker, 1997)'
_computing_publication_material 'Bruker SHELXTL (Bruker, 1997)'
_computing_structure_refinement 'SHELXL-97 (Sheldrick, 1997)'
_computing_structure_solution 'SHELXS-97 (Sheldrick, 1990)'
_diffrn_ambient_temperature 193(2)
_diffrn_detector_area_resol_mean 8.192
_diffrn_measured_fraction_theta_full 0.999
_diffrn_measured_fraction_theta_max 0.999
_diffrn_measurement_device_type 'Bruker PLATFORM diffractometer/SMART 1000 CCD area detector'
_diffrn_measurement_method '\w scans'
_diffrn_radiation_monochromator graphite
_diffrn_radiation_source 'fine-focus sealed tube'
_diffrn_radiation_type MoK\a
_diffrn_radiation_wavelength 0.71073
_diffrn_reflns_av_R_equivalents 0.0000
_diffrn_reflns_av_sigmaI/netI 0.0261
_diffrn_reflns_limit_h_max 14
_diffrn_reflns_limit_h_min -14
_diffrn_reflns_limit_k_max 7
_diffrn_reflns_limit_k_min -7
_diffrn_reflns_limit_l_max 15
_diffrn_reflns_limit_l_min -16
_diffrn_reflns_number 13707
_diffrn_reflns_theta_full 26.37
_diffrn_reflns_theta_max 26.37
_diffrn_reflns_theta_min 1.81
_diffrn_standards_decay_% 0
_diffrn_standards_interval_time 0
_diffrn_standards_number 0
_exptl_absorpt_coefficient_mu 1.369
_exptl_absorpt_correction_T_max 0.9473
_exptl_absorpt_correction_T_min 0.5197
_exptl_absorpt_correction_type multi-scan
_exptl_absorpt_process_details 'SADABS (Sheldrick, 1996)'
_exptl_crystal_colour colorless
_exptl_crystal_density_diffrn 1.750
_exptl_crystal_density_method 'not measured'
_exptl_crystal_description plate
_exptl_crystal_F_000 448
_exptl_crystal_size_max 0.55
_exptl_crystal_size_mid 0.52
_exptl_crystal_size_min 0.04
_refine_diff_density_max 0.883
_refine_diff_density_min -0.431
_refine_diff_density_rms 0.127
_refine_ls_extinction_method none
_refine_ls_goodness_of_fit_ref 1.153
_refine_ls_hydrogen_treatment constr
_refine_ls_matrix_type full
_refine_ls_number_parameters 129
_refine_ls_number_reflns 13707
_refine_ls_number_restraints 0
_refine_ls_restrained_S_all 1.153
_refine_ls_R_factor_all 0.0426
_refine_ls_R_factor_gt 0.0380
_refine_ls_shift/su_max 0.000
_refine_ls_shift/su_mean 0.000
_refine_ls_structure_factor_coef Fsqd
_refine_ls_weighting_details 'calc w=1/[\s^2^(Fo^2^)+(0.0721P)^2^+0.0000P] where P=(Fo^2^+2Fc^2^)/3'
_refine_ls_weighting_scheme calc
_refine_ls_wR_factor_gt 0.1164
_refine_ls_wR_factor_ref 0.1193
_reflns_number_gt 12275
_reflns_number_total 13707
_reflns_threshold_expression I>2\s(I)
_cod_data_source_file ic800069f-file001_1.cif
_cod_data_source_block 6a
_cod_depositor_comments
;
The following automatic conversions were performed:
'_symmetry_cell_setting' value 'Monoclinic' changed to 'monoclinic'
according to '/home/saulius/struct/CIF-dictionaries/cif_core.dic'
dictionary named 'cif_core.dic' version 2.4.1 from 2010-06-29.

Automatic conversion script
Id: cif_fix_enum 1527 2010-12-29 10:47:43Z saulius 
;
_cod_original_sg_symbol_H-M 'P 2/c'
_cod_database_code 4305245

loop_
_symmetry_equiv_pos_as_xyz
'x, y, z'
'-x, y, -z+1/2'
'-x, -y, -z'
'x, -y, z-1/2'

loop_
_atom_site_label
_atom_site_type_symbol
_atom_site_fract_x
_atom_site_fract_y
_atom_site_fract_z
_atom_site_U_iso_or_equiv
_atom_site_adp_type
_atom_site_occupancy
_atom_site_symmetry_multiplicity
_atom_site_calc_flag
_atom_site_refinement_flags
_atom_site_disorder_assembly
_atom_site_disorder_group
Ag Ag 0.5000 0.01876(2) 0.2500 0.03532(7) Uani 1 2 d S . .
N1 N 0.37297(13) 0.2562(2) 0.15788(11) 0.0466(4) Uani 1 1 d . . .
N2 N 0.39521(13) 0.2354(2) -0.16048(11) 0.0479(4) Uani 1 1 d . . .
C1 C 0.19237(19) 0.5027(2) 0.07574(15) 0.0428(5) Uani 1 1 d . . .
H1 H 0.1244 0.5033 0.1200 0.051 Uiso 1 1 calc R . .
C2 C 0.15371(15) 0.4148(3) -0.03436(12) 0.0399(4) Uani 1 1 d . . .
H2A H 0.0711 0.4615 -0.0565 0.048 Uiso 1 1 calc R . .
H2B H 0.1592 0.2457 -0.0374 0.048 Uiso 1 1 calc R . .
C3 C 0.24150(18) 0.5278(2) -0.10377(15) 0.0411(4) Uani 1 1 d . . .
H3 H 0.1963 0.5957 -0.1666 0.049 Uiso 1 1 calc R . .
C4 C 0.30330(19) 0.7215(3) -0.03733(15) 0.0528(5) Uani 1 1 d . . .
H4A H 0.3874 0.6827 -0.0170 0.063 Uiso 1 1 calc R . .
H4B H 0.2999 0.8679 -0.0762 0.063 Uiso 1 1 calc R . .
C5 C 0.23445(19) 0.7389(3) 0.05747(15) 0.0556(5) Uani 1 1 d . . .
H5A H 0.2862 0.7945 0.1183 0.067 Uiso 1 1 calc R . .
H5B H 0.1665 0.8451 0.0444 0.067 Uiso 1 1 calc R . .
C6 C 0.29433(18) 0.3623(3) 0.12457(12) 0.0444(4) Uani 1 1 d . . .
C7 C 0.32716(16) 0.3631(3) -0.13626(12) 0.0382(4) Uani 1 1 d . . .
Cl Cl 0.0000 0.00411(8) 0.2500 0.03709(14) Uani 1 2 d S . .
O1 O 0.0316(6) -0.2222(4) 0.2471(7) 0.091(3) Uani 0.50 1 d P . .
O2 O 0.0217(5) 0.0890(7) 0.3560(4) 0.0887(17) Uani 0.50 1 d P . .
O3 O -0.1293(3) 0.0076(6) 0.2360(4) 0.0916(14) Uani 0.50 1 d P . .
O4 O 0.0371(6) 0.1399(10) 0.1777(5) 0.129(3) Uani 0.50 1 d P . .

loop_
_atom_site_aniso_label
_atom_site_aniso_U_11
_atom_site_aniso_U_22
_atom_site_aniso_U_33
_atom_site_aniso_U_23
_atom_site_aniso_U_13
_atom_site_aniso_U_12
Ag 0.03331(11) 0.03168(10) 0.04095(12) 0.000 0.00330(9) 0.000
N1 0.0529(9) 0.0432(8) 0.0411(8) 0.0052(7) -0.0092(7) 0.0095(7)
N2 0.0588(10) 0.0422(8) 0.0458(9) -0.0005(6) 0.0210(8) 0.0083(7)
C1 0.0422(11) 0.0551(12) 0.0319(11) -0.0054(7) 0.0084(8) 0.0019(8)
C2 0.0299(9) 0.0581(10) 0.0310(9) -0.0064(8) -0.0016(7) 0.0043(8)
C3 0.0539(12) 0.0418(10) 0.0284(9) 0.0073(7) 0.0087(9) 0.0190(8)
C4 0.0681(14) 0.0255(8) 0.0694(13) 0.0012(8) 0.0310(11) 0.0003(8)
C5 0.0796(15) 0.0419(10) 0.0466(11) -0.0091(8) 0.0122(11) 0.0076(10)
C6 0.0591(12) 0.0464(10) 0.0275(9) 0.0013(7) 0.0031(8) 0.0070(9)
C7 0.0512(11) 0.0374(9) 0.0271(8) 0.0029(7) 0.0104(8) 0.0052(8)
Cl 0.0420(4) 0.0276(3) 0.0415(3) 0.000 0.0028(3) 0.000
O1 0.175(8) 0.0515(14) 0.0475(15) 0.006(3) 0.014(4) 0.064(3)
O2 0.122(4) 0.049(2) 0.085(3) -0.035(2) -0.046(3) 0.013(2)
O3 0.043(2) 0.132(4) 0.097(3) 0.002(2) -0.006(2) 0.0113(17)
O4 0.182(7) 0.088(3) 0.130(6) 0.040(4) 0.088(5) -0.029(4)

loop_
_atom_type_symbol
_atom_type_description
_atom_type_scat_dispersion_real
_atom_type_scat_dispersion_imag
_atom_type_scat_source
C C 0.0033 0.0016 'International Tables Vol C Tables 4.2.6.8 and 6.1.1.4'
H H 0.0000 0.0000 'International Tables Vol C Tables 4.2.6.8 and 6.1.1.4'
N N 0.0061 0.0033 'International Tables Vol C Tables 4.2.6.8 and 6.1.1.4'
O O 0.0106 0.0060 'International Tables Vol C Tables 4.2.6.8 and 6.1.1.4'
Cl Cl 0.1484 0.1585 'International Tables Vol C Tables 4.2.6.8 and 6.1.1.4'
Ag Ag -0.8971 1.1015 'International Tables Vol C Tables 4.2.6.8 and 6.1.1.4'

loop_
_geom_angle_atom_site_label_1
_geom_angle_atom_site_label_2
_geom_angle_atom_site_label_3
_geom_angle
_geom_angle_site_symmetry_1
_geom_angle_site_symmetry_3
_geom_angle_publ_flag
N1 Ag N1 104.20(7) . 2_655 ?
N1 Ag N2 117.89(5) . 3_655 ?
N1 Ag N2 109.36(5) 2_655 3_655 ?
N1 Ag N2 109.36(5) . 4_556 ?
N1 Ag N2 117.89(5) 2_655 4_556 ?
N2 Ag N2 98.83(7) 3_655 4_556 ?
C6 N1 Ag 166.87(15) . . ?
C7 N2 Ag 164.59(14) . 3_655 ?
C5 C1 C6 109.11(17) . . ?
C5 C1 C2 103.32(15) . . ?
C6 C1 C2 110.37(14) . . ?
C1 C2 C3 104.58(15) . . ?
C7 C3 C2 111.52(14) . . ?
C7 C3 C4 111.35(17) . . ?
C2 C3 C4 105.73(14) . . ?
C5 C4 C3 104.95(15) . . ?
C1 C5 C4 105.26(14) . . ?
N1 C6 C1 177.42(19) . . ?
N2 C7 C3 179.0(2) . . ?
O4 Cl O1 117.2(4) . . ?
O4 Cl O2 115.1(3) . . ?
O1 Cl O2 109.4(4) . . ?
O4 Cl O3 106.5(3) . . ?
O1 Cl O3 105.7(3) . . ?
O2 Cl O3 101.1(3) . . ?

loop_
_geom_bond_atom_site_label_1
_geom_bond_atom_site_label_2
_geom_bond_distance
_geom_bond_site_symmetry_2
_geom_bond_publ_flag
Ag N1 2.2551(13) . ?
Ag N1 2.2551(13) 2_655 ?
Ag N2 2.2798(13) 3_655 ?
Ag N2 2.2799(14) 4_556 ?
N1 C6 1.136(2) . ?
N2 C7 1.1359(19) . ?
N2 Ag 2.2798(13) 3_655 ?
C1 C5 1.484(2) . ?
C1 C6 1.505(3) . ?
C1 C2 1.537(2) . ?
C2 C3 1.546(3) . ?
C3 C7 1.454(2) . ?
C3 C4 1.547(2) . ?
C4 C5 1.515(3) . ?
Cl O4 1.322(5) . ?
Cl O1 1.369(3) . ?
Cl O2 1.456(5) . ?
Cl O3 1.457(4) . ?

loop_
_geom_torsion_atom_site_label_1
_geom_torsion_atom_site_label_2
_geom_torsion_atom_site_label_3
_geom_torsion_atom_site_label_4
_geom_torsion
_geom_torsion_site_symmetry_1
_geom_torsion_site_symmetry_2
_geom_torsion_site_symmetry_3
_geom_torsion_site_symmetry_4
_geom_torsion_publ_flag
N1 Ag N1 C6 -107.2(6) 2_655 . . . ?
N2 Ag N1 C6 131.4(6) 3_655 . . . ?
N2 Ag N1 C6 19.7(6) 4_556 . . . ?
C5 C1 C2 C3 34.2(2) . . . . ?
C6 C1 C2 C3 -82.34(17) . . . . ?
C1 C2 C3 C7 106.45(17) . . . . ?
C1 C2 C3 C4 -14.72(19) . . . . ?
C7 C3 C4 C5 -130.98(17) . . . . ?
C2 C3 C4 C5 -9.69(19) . . . . ?
C6 C1 C5 C4 76.4(2) . . . . ?
C2 C1 C5 C4 -41.1(2) . . . . ?
C3 C4 C5 C1 31.7(2) . . . . ?
Ag N1 C6 C1 -154(4) . . . . ?
C5 C1 C6 N1 -73(4) . . . . ?
C2 C1 C6 N1 39(4) . . . . ?
Ag N2 C7 C3 -162(11) 3_655 . . . ?
C2 C3 C7 N2 -96(11) . . . . ?
C4 C3 C7 N2 22(11) . . . . ?
